data_1505393
loop_
_publ_author_name
'Cai, Xiang-Hai'
'Du, Zhi-Zhi'
'Luo, Xiao-Dong'

_publ_section_title
;
 Unique monoterpenoid indole alkaloids from Alstonia scholaris.
;
_journal_issue 9
_journal_name_full 'Organic letters'
_journal_page_first 1817
_journal_page_last 1820
_journal_paper_doi 10.1021/ol0705301
_journal_volume 9
_journal_year 2007
_chemical_formula_sum 'C22 H20 N2 O3'
_chemical_formula_weight 360.40
_chemical_name_systematic
; 
 ? 
;
_space_group_IT_number 4
_symmetry_cell_setting monoclinic
_symmetry_space_group_name_Hall 'P 2yb'
_symmetry_space_group_name_H-M 'P 1 21 1'
_atom_sites_solution_hydrogens geom
_atom_sites_solution_primary direct
_atom_sites_solution_secondary difmap
_audit_creation_method SHELXL-97
_cell_angle_alpha 90.00
_cell_angle_beta 91.38(2)
_cell_angle_gamma 90.00
_cell_formula_units_Z 4
_cell_length_a 10.483(2)
_cell_length_b 11.118(2)
_cell_length_c 15.144(3)
_cell_measurement_reflns_used 29
_cell_measurement_temperature 289(2)
_cell_measurement_theta_max 13.77
_cell_measurement_theta_min 2.40
_cell_volume 1764.5(6)
_computing_cell_refinement 'Siemens XSCANS'
_computing_data_collection 'Siemens XSCANS'
_computing_data_reduction 'Siemens SHELXTL'
_computing_molecular_graphics 'Siemens SHELXTL'
_computing_publication_material 'Siemens SHELXTL'
_computing_structure_refinement 'SHELXL-97 (Sheldrick, 1997)'
_computing_structure_solution 'SHELXS-97 (Sheldrick, 1990)'
_diffrn_ambient_temperature 289(2)
_diffrn_measured_fraction_theta_full 1.000
_diffrn_measured_fraction_theta_max 1.000
_diffrn_measurement_device_type 'Siemens P4'
_diffrn_measurement_method '\w scans'
_diffrn_radiation_monochromator graphite
_diffrn_radiation_source 'normal-focus sealed tube'
_diffrn_radiation_type MoK\a
_diffrn_radiation_wavelength 0.71073
_diffrn_reflns_av_R_equivalents 0.0137
_diffrn_reflns_av_sigmaI/netI 0.0319
_diffrn_reflns_limit_h_max 12
_diffrn_reflns_limit_h_min 0
_diffrn_reflns_limit_k_max 13
_diffrn_reflns_limit_k_min 0
_diffrn_reflns_limit_l_max 18
_diffrn_reflns_limit_l_min -18
_diffrn_reflns_number 3990
_diffrn_reflns_theta_full 26.00
_diffrn_reflns_theta_max 26.00
_diffrn_reflns_theta_min 1.35
_diffrn_standards_decay_% 3.73
_diffrn_standards_interval_count 97
_diffrn_standards_number 3
_exptl_absorpt_coefficient_mu 0.091
_exptl_absorpt_correction_T_max 0.9644
_exptl_absorpt_correction_T_min 0.9541
_exptl_absorpt_correction_type none
_exptl_crystal_density_diffrn 1.357
_exptl_crystal_density_meas 0
_exptl_crystal_density_method 'not measured'
_exptl_crystal_F_000 760
_exptl_crystal_size_max 0.52
_exptl_crystal_size_mid 0.52
_exptl_crystal_size_min 0.40
_refine_diff_density_max 0.162
_refine_diff_density_min -0.141
_refine_diff_density_rms 0.031
_refine_ls_abs_structure_details 'Flack H D (1983), Acta Cryst. A39, 876-881'
_refine_ls_abs_structure_Flack 0(10)
_refine_ls_extinction_coef 0.0104(9)
_refine_ls_extinction_expression Fc^*^=kFc[1+0.001xFc^2^\l^3^/sin(2\q)]^-1/4^
_refine_ls_extinction_method SHELXL
_refine_ls_goodness_of_fit_ref 1.005
_refine_ls_hydrogen_treatment mixed
_refine_ls_matrix_type full
_refine_ls_number_parameters 499
_refine_ls_number_reflns 3653
_refine_ls_number_restraints 1
_refine_ls_restrained_S_all 1.005
_refine_ls_R_factor_all 0.0465
_refine_ls_R_factor_gt 0.0346
_refine_ls_shift/su_max 0.000
_refine_ls_shift/su_mean 0.000
_refine_ls_structure_factor_coef Fsqd
_refine_ls_weighting_details 'calc w=1/[\s^2^(Fo^2^)+(0.0683P)^2^+0.0000P] where P=(Fo^2^+2Fc^2^)/3'
_refine_ls_weighting_scheme calc
_refine_ls_wR_factor_gt 0.0756
_refine_ls_wR_factor_ref 0.0787
_reflns_number_gt 2880
_reflns_number_total 3653
_reflns_threshold_expression >2sigma(I)
_cod_data_source_file ol0705301si20070306_020613.cif
_cod_data_source_block y2366
_cod_depositor_comments
;
The following automatic conversions were performed:

'_symmetry_cell_setting' value 'Monoclinic' changed to 'monoclinic'
according to /home/saulius/struct/CIF-dictionaries/cif_core.dic
dictionary named 'cif_core.dic' version 2.4.1 from 2010-06-29.

Automatic conversion script
Id: cif_fix_values 1715 2011-07-08 13:25:40Z adriana 
;
_cod_original_sg_symbol_H-M P2(1)
_cod_database_code 1505393

loop_
_symmetry_equiv_pos_as_xyz
'x, y, z'
'-x, y+1/2, -z'

loop_
_atom_site_label
_atom_site_type_symbol
_atom_site_fract_x
_atom_site_fract_y
_atom_site_fract_z
_atom_site_U_iso_or_equiv
_atom_site_adp_type
_atom_site_occupancy
_atom_site_symmetry_multiplicity
_atom_site_calc_flag
_atom_site_refinement_flags
O1 O 0.4176(2) 0.50278(18) 0.87555(13) 0.0489(5) Uani 1 1 d .
O2 O 0.4757(2) 0.36025(19) 0.97170(13) 0.0598(6) Uani 1 1 d .
O3 O 0.2166(3) -0.1777(2) 0.92859(15) 0.0689(7) Uani 1 1 d .
N1 N 0.4139(2) -0.0163(2) 0.84287(16) 0.0400(6) Uani 1 1 d .
N4 N 0.1799(2) 0.0795(2) 0.97055(12) 0.0356(5) Uani 1 1 d .
C2 C 0.3358(2) 0.0825(3) 0.85445(14) 0.0337(6) Uani 1 1 d .
C3 C 0.1967(2) 0.0774(3) 0.87385(14) 0.0355(6) Uani 1 1 d .
H3 H 0.1579 0.0049 0.8481 0.043 Uiso 1 1 calc R
C5 C 0.1629(3) 0.0287(3) 1.11056(19) 0.0537(9) Uani 1 1 d .
H5 H 0.1569 -0.0160 1.1622 0.064 Uiso 1 1 calc R
C6 C 0.1589(3) 0.1527(3) 1.10488(19) 0.0524(9) Uani 1 1 d .
H6 H 0.1492 0.2057 1.1517 0.063 Uiso 1 1 calc R
C7 C 0.4011(2) 0.1848(3) 0.84036(15) 0.0330(6) Uani 1 1 d .
C8 C 0.5275(3) 0.1518(3) 0.81778(16) 0.0382(7) Uani 1 1 d .
C9 C 0.6360(3) 0.2163(3) 0.79205(19) 0.0462(8) Uani 1 1 d .
H9 H 0.6348 0.2998 0.7895 0.055 Uiso 1 1 calc R
C10 C 0.7437(3) 0.1532(4) 0.7708(2) 0.0559(9) Uani 1 1 d .
H10 H 0.8160 0.1945 0.7534 0.067 Uiso 1 1 calc R
C11 C 0.7461(3) 0.0286(4) 0.7749(2) 0.0587(9) Uani 1 1 d .
H11 H 0.8205 -0.0114 0.7603 0.070 Uiso 1 1 calc R
C12 C 0.6426(3) -0.0379(3) 0.7999(2) 0.0523(8) Uani 1 1 d .
H12 H 0.6458 -0.1214 0.8026 0.063 Uiso 1 1 calc R
C13 C 0.5330(3) 0.0252(3) 0.82078(17) 0.0389(7) Uani 1 1 d .
C14 C 0.1346(2) 0.1896(3) 0.83440(16) 0.0410(6) Uani 1 1 d .
H14A H 0.0444 0.1903 0.8470 0.049 Uiso 1 1 calc R
H14B H 0.1435 0.1895 0.7708 0.049 Uiso 1 1 calc R
C15 C 0.1989(3) 0.3018(3) 0.87405(17) 0.0379(7) Uani 1 1 d .
H15 H 0.1551 0.3722 0.8490 0.046 Uiso 1 1 calc R
C16 C 0.3420(2) 0.3080(2) 0.84564(16) 0.0347(6) Uani 1 1 d .
H16 H 0.3429 0.3431 0.7863 0.042 Uiso 1 1 calc R
C18 C 0.1546(3) 0.5288(3) 0.9904(2) 0.0623(9) Uani 1 1 d .
H18A H 0.1546 0.5323 0.9270 0.075 Uiso 1 1 calc R
H18B H 0.2305 0.5665 1.0139 0.075 Uiso 1 1 calc R
H18C H 0.0809 0.5702 1.0115 0.075 Uiso 1 1 calc R
C19 C 0.1511(3) 0.4006(3) 1.0195(2) 0.0485(8) Uani 1 1 d .
H19 H 0.1290 0.3884 1.0779 0.058 Uiso 1 1 calc R
C20 C 0.1752(3) 0.3009(3) 0.97346(18) 0.0376(7) Uani 1 1 d .
C21 C 0.1718(3) 0.1841(3) 1.01678(17) 0.0381(6) Uani 1 1 d .
C22 C 0.1773(3) -0.0180(3) 1.02673(19) 0.0439(7) Uani 1 1 d .
C23 C 0.1928(3) -0.1400(3) 1.0013(2) 0.0555(9) Uani 1 1 d .
H23 H 0.1835 -0.1973 1.0454 0.067 Uiso 1 1 calc R
C24 C 0.4192(2) 0.3902(2) 0.90636(17) 0.0370(6) Uani 1 1 d .
C25 C 0.4837(3) 0.5924(3) 0.9287(2) 0.0642(9) Uani 1 1 d .
H25A H 0.4763 0.6694 0.9004 0.077 Uiso 0.50 1 calc PR
H25B H 0.5722 0.5710 0.9351 0.077 Uiso 0.50 1 calc PR
H25C H 0.4465 0.5963 0.9859 0.077 Uiso 0.50 1 calc PR
O1' O 0.02340(18) 1.00746(16) 0.63635(12) 0.0427(5) Uani 1 1 d .
O2' O 0.0018(2) 0.86405(19) 0.53365(12) 0.0549(6) Uani 1 1 d .
O3' O 0.2170(2) 0.32224(19) 0.63447(14) 0.0579(6) Uani 1 1 d .
N1' N -0.0090(2) 0.4864(2) 0.66721(15) 0.0402(6) Uani 1 1 d .
N4' N 0.27509(19) 0.5805(2) 0.60405(12) 0.0331(5) Uani 1 1 d .
C2' C 0.0719(2) 0.5832(3) 0.67591(14) 0.0338(6) Uani 1 1 d .
C3' C 0.2124(2) 0.5775(3) 0.69064(15) 0.0348(6) Uani 1 1 d .
H3' H 0.2361 0.5042 0.7231 0.042 Uiso 1 1 calc R
C5' C 0.3489(3) 0.5307(3) 0.47315(19) 0.0447(7) Uani 1 1 d .
H5' H 0.3743 0.4865 0.4245 0.054 Uiso 1 1 calc R
C6' C 0.3541(3) 0.6543(3) 0.48098(18) 0.0420(7) Uani 1 1 d .
H6' H 0.3848 0.7075 0.4392 0.050 Uiso 1 1 calc R
C7' C 0.0042(2) 0.6877(3) 0.67163(15) 0.0327(6) Uani 1 1 d .
C8' C -0.1278(3) 0.6554(3) 0.66003(16) 0.0350(7) Uani 1 1 d .
C9' C -0.2421(3) 0.7193(3) 0.65574(18) 0.0456(8) Uani 1 1 d .
H9' H -0.2417 0.8029 0.6583 0.055 Uiso 1 1 calc R
C10' C -0.3551(3) 0.6578(4) 0.6477(2) 0.0585(9) Uani 1 1 d .
H10' H -0.4316 0.7002 0.6449 0.070 Uiso 1 1 calc R
C11' C -0.3570(3) 0.5329(4) 0.6435(2) 0.0653(10) Uani 1 1 d .
H11' H -0.4349 0.4932 0.6381 0.078 Uiso 1 1 calc R
C12' C -0.2463(3) 0.4666(3) 0.6472(2) 0.0547(9) Uani 1 1 d .
H12' H -0.2481 0.3831 0.6439 0.066 Uiso 1 1 calc R
C13' C -0.1322(3) 0.5285(3) 0.65602(16) 0.0406(7) Uani 1 1 d .
C14' C 0.2531(2) 0.6884(3) 0.74257(15) 0.0385(6) Uani 1 1 d .
H14C H 0.3449 0.6876 0.7524 0.046 Uiso 1 1 calc R
H14D H 0.2131 0.6882 0.7997 0.046 Uiso 1 1 calc R
C15' C 0.2142(2) 0.8014(2) 0.69156(16) 0.0327(6) Uani 1 1 d .
H15' H 0.2434 0.8710 0.7263 0.039 Uiso 1 1 calc R
C16' C 0.0638(2) 0.8093(2) 0.68224(15) 0.0321(6) Uani 1 1 d .
H16' H 0.0326 0.8440 0.7372 0.038 Uiso 1 1 calc R
C18' C 0.3337(3) 1.0264(3) 0.6065(2) 0.0531(8) Uani 1 1 d .
H18D H 0.2738 1.0303 0.6533 0.064 Uiso 1 1 calc R
H18E H 0.3063 1.0788 0.5593 0.064 Uiso 1 1 calc R
H18F H 0.4163 1.0513 0.6283 0.064 Uiso 1 1 calc R
C19' C 0.3411(3) 0.9004(3) 0.57297(19) 0.0409(7) Uani 1 1 d .
H19' H 0.3901 0.8891 0.5233 0.049 Uiso 1 1 calc R
C20' C 0.2864(2) 0.8019(3) 0.60529(17) 0.0339(6) Uani 1 1 d .
C21' C 0.3052(2) 0.6851(3) 0.56289(16) 0.0346(6) Uani 1 1 d .
C22' C 0.2995(3) 0.4830(3) 0.55009(19) 0.0388(7) Uani 1 1 d .
C23' C 0.2700(3) 0.3612(3) 0.5695(2) 0.0486(8) Uani 1 1 d .
H23' H 0.2939 0.3045 0.5279 0.058 Uiso 1 1 calc R
C24' C 0.0258(2) 0.8938(2) 0.60817(17) 0.0343(6) Uani 1 1 d .
C25' C -0.0035(3) 1.0987(3) 0.5707(2) 0.0547(8) Uani 1 1 d .
H25D H 0.0523 1.0883 0.5219 0.066 Uiso 1 1 calc R
H25E H 0.0100 1.1768 0.5962 0.066 Uiso 1 1 calc R
H25F H -0.0905 1.0917 0.5502 0.066 Uiso 1 1 calc R
H1N H 0.393(2) -0.082(2) 0.8620(16) 0.022(7) Uiso 1 1 d .
H1N' H 0.015(3) 0.411(3) 0.6572(17) 0.040(8) Uiso 1 1 d .

loop_
_atom_site_aniso_label
_atom_site_aniso_U_11
_atom_site_aniso_U_22
_atom_site_aniso_U_33
_atom_site_aniso_U_23
_atom_site_aniso_U_13
_atom_site_aniso_U_12
O1 0.0579(13) 0.0339(11) 0.0541(12) 0.0040(10) -0.0137(10) -0.0052(10)
O2 0.0795(16) 0.0457(13) 0.0530(13) 0.0051(10) -0.0244(11) -0.0012(12)
O3 0.1059(19) 0.0426(13) 0.0588(14) -0.0089(12) 0.0166(13) -0.0050(13)
N1 0.0526(16) 0.0287(14) 0.0389(14) 0.0005(12) 0.0073(12) 0.0006(12)
N4 0.0441(12) 0.0341(12) 0.0288(10) -0.0042(12) 0.0044(9) -0.0026(12)
C2 0.0407(14) 0.0354(14) 0.0250(11) -0.0022(13) 0.0006(10) 0.0013(15)
C3 0.0440(15) 0.0359(15) 0.0266(12) -0.0068(13) 0.0014(11) -0.0045(15)
C5 0.074(2) 0.057(2) 0.0302(15) 0.0041(15) 0.0072(15) -0.0011(19)
C6 0.073(2) 0.050(2) 0.0350(16) -0.0064(15) 0.0064(15) 0.0008(18)
C7 0.0389(14) 0.0344(14) 0.0258(12) 0.0020(13) 0.0019(11) 0.0019(15)
C8 0.0437(18) 0.0423(18) 0.0288(14) 0.0011(13) 0.0029(13) 0.0000(14)
C9 0.0440(18) 0.051(2) 0.0440(17) 0.0027(14) 0.0057(14) -0.0009(15)
C10 0.045(2) 0.074(3) 0.0493(19) 0.0039(18) 0.0135(15) -0.0025(19)
C11 0.047(2) 0.074(3) 0.055(2) 0.0003(19) 0.0103(16) 0.018(2)
C12 0.057(2) 0.051(2) 0.0484(19) -0.0044(15) 0.0069(16) 0.0153(18)
C13 0.0427(17) 0.0426(18) 0.0313(14) -0.0013(14) 0.0026(12) 0.0043(15)
C14 0.0368(14) 0.0521(17) 0.0339(13) 0.0034(14) -0.0038(11) -0.0003(15)
C15 0.0374(16) 0.0383(16) 0.0382(15) 0.0019(13) -0.0005(12) 0.0067(13)
C16 0.0379(15) 0.0359(15) 0.0303(13) 0.0050(12) -0.0002(11) 0.0013(13)
C18 0.062(2) 0.0410(19) 0.085(2) -0.0041(18) 0.0171(18) 0.0077(17)
C19 0.0467(18) 0.0439(18) 0.0552(19) -0.0097(15) 0.0098(14) -0.0001(14)
C20 0.0323(15) 0.0389(17) 0.0418(16) -0.0034(14) 0.0029(12) 0.0007(13)
C21 0.0389(15) 0.0414(16) 0.0342(14) -0.0058(14) 0.0038(11) -0.0020(15)
C22 0.0550(19) 0.0401(18) 0.0368(16) 0.0072(13) 0.0059(14) -0.0050(15)
C23 0.075(2) 0.0439(19) 0.0480(19) 0.0060(16) 0.0069(17) -0.0074(18)
C24 0.0381(15) 0.0371(17) 0.0360(14) 0.0018(12) 0.0020(12) 0.0026(13)
C25 0.071(2) 0.0404(18) 0.080(2) -0.0013(19) -0.0236(17) -0.013(2)
O1' 0.0510(12) 0.0324(11) 0.0447(11) 0.0022(9) 0.0008(9) -0.0003(9)
O2' 0.0806(15) 0.0437(12) 0.0398(11) 0.0010(10) -0.0126(10) 0.0014(12)
O3' 0.0836(16) 0.0398(13) 0.0501(12) 0.0018(11) -0.0033(11) -0.0006(11)
N1' 0.0524(16) 0.0291(14) 0.0395(14) -0.0007(11) 0.0057(12) -0.0067(13)
N4' 0.0330(11) 0.0336(12) 0.0326(10) -0.0019(12) 0.0006(8) 0.0024(12)
C2' 0.0422(15) 0.0326(14) 0.0267(12) 0.0037(14) 0.0048(10) -0.0038(15)
C3' 0.0410(14) 0.0355(14) 0.0278(12) 0.0049(13) -0.0004(10) 0.0033(14)
C5' 0.0387(17) 0.054(2) 0.0413(16) -0.0137(15) 0.0044(13) 0.0058(15)
C6' 0.0345(16) 0.051(2) 0.0410(16) -0.0016(14) 0.0053(13) -0.0002(14)
C7' 0.0354(14) 0.0360(15) 0.0270(12) -0.0010(13) 0.0046(10) -0.0010(14)
C8' 0.0376(16) 0.0428(18) 0.0247(13) -0.0008(12) 0.0060(11) -0.0057(13)
C9' 0.0396(18) 0.059(2) 0.0382(16) -0.0010(14) 0.0021(13) 0.0015(15)
C10' 0.0414(19) 0.080(3) 0.055(2) 0.000(2) 0.0033(15) 0.001(2)
C11' 0.043(2) 0.097(3) 0.055(2) -0.001(2) 0.0019(16) -0.022(2)
C12' 0.061(2) 0.059(2) 0.0446(19) -0.0002(15) 0.0047(16) -0.0208(18)
C13' 0.0415(17) 0.0507(19) 0.0297(14) 0.0013(14) 0.0046(12) -0.0113(15)
C14' 0.0415(14) 0.0427(15) 0.0309(12) -0.0008(13) -0.0058(10) 0.0029(14)
C15' 0.0355(15) 0.0319(14) 0.0307(13) -0.0016(11) -0.0031(11) -0.0020(12)
C16' 0.0360(15) 0.0340(15) 0.0264(13) -0.0031(12) 0.0041(11) -0.0004(12)
C18' 0.0533(19) 0.0428(18) 0.0639(19) 0.0027(16) 0.0134(16) -0.0079(16)
C19' 0.0328(15) 0.0424(18) 0.0477(16) 0.0019(14) 0.0060(12) -0.0016(13)
C20' 0.0274(14) 0.0390(16) 0.0352(14) -0.0017(13) -0.0008(11) 0.0005(13)
C21' 0.0260(13) 0.0438(16) 0.0338(13) -0.0007(14) -0.0008(10) 0.0011(14)
C22' 0.0378(16) 0.0384(17) 0.0400(16) -0.0069(14) -0.0048(13) 0.0077(14)
C23' 0.058(2) 0.0435(18) 0.0437(18) -0.0105(15) -0.0078(15) 0.0105(16)
C24' 0.0288(14) 0.0388(17) 0.0353(15) -0.0007(12) 0.0022(11) -0.0013(12)
C25' 0.0583(18) 0.0385(18) 0.0669(19) 0.0139(16) -0.0076(15) -0.0001(16)

loop_
_atom_type_symbol
_atom_type_description
_atom_type_scat_dispersion_real
_atom_type_scat_dispersion_imag
_atom_type_scat_source
C C 0.0033 0.0000 'International Tables Vol C Tables 4.2.6.8 and 6.1.1.4'
H H 0.0000 0.0000 'International Tables Vol C Tables 4.2.6.8 and 6.1.1.4'
N N 0.0061 0.0000 'International Tables Vol C Tables 4.2.6.8 and 6.1.1.4'
O O 0.0106 0.0000 'International Tables Vol C Tables 4.2.6.8 and 6.1.1.4'

loop_
_geom_angle_atom_site_label_1
_geom_angle_atom_site_label_2
_geom_angle_atom_site_label_3
_geom_angle
C24 O1 C25 116.7(2)
C13 N1 C2 107.9(2)
C13 N1 H1N 129.7(18)
C2 N1 H1N 119.9(18)
C21 N4 C22 110.60(19)
C21 N4 C3 122.2(2)
C22 N4 C3 127.1(2)
C7 C2 N1 110.2(2)
C7 C2 C3 124.4(3)
N1 C2 C3 125.3(3)
N4 C3 C2 109.46(19)
N4 C3 C14 108.4(2)
C2 C3 C14 107.5(2)
N4 C3 H3 110.5
C2 C3 H3 110.5
C14 C3 H3 110.5
C6 C5 C22 108.7(3)
C6 C5 H5 125.6
C22 C5 H5 125.6
C5 C6 C21 107.9(3)
C5 C6 H6 126.1
C21 C6 H6 126.1
C2 C7 C8 107.5(2)
C2 C7 C16 123.2(2)
C8 C7 C16 129.3(3)
C9 C8 C13 119.0(3)
C9 C8 C7 134.3(3)
C13 C8 C7 106.7(3)
C10 C9 C8 118.6(3)
C10 C9 H9 120.7
C8 C9 H9 120.7
C9 C10 C11 120.9(4)
C9 C10 H10 119.6
C11 C10 H10 119.6
C12 C11 C10 122.5(3)
C12 C11 H11 118.8
C10 C11 H11 118.8
C11 C12 C13 117.0(3)
C11 C12 H12 121.5
C13 C12 H12 121.5
N1 C13 C12 130.1(3)
N1 C13 C8 107.8(3)
C12 C13 C8 122.0(3)
C3 C14 C15 109.46(19)
C3 C14 H14A 109.8
C15 C14 H14A 109.8
C3 C14 H14B 109.8
C15 C14 H14B 109.8
H14A C14 H14B 108.2
C20 C15 C14 107.4(2)
C20 C15 C16 116.6(2)
C14 C15 C16 110.0(2)
C20 C15 H15 107.5
C14 C15 H15 107.5
C16 C15 H15 107.5
C7 C16 C24 111.4(2)
C7 C16 C15 111.8(2)
C24 C16 C15 111.1(2)
C7 C16 H16 107.4
C24 C16 H16 107.4
C15 C16 H16 107.4
C19 C18 H18A 109.5
C19 C18 H18B 109.5
H18A C18 H18B 109.5
C19 C18 H18C 109.5
H18A C18 H18C 109.5
H18B C18 H18C 109.5
C20 C19 C18 129.2(3)
C20 C19 H19 115.4
C18 C19 H19 115.4
C19 C20 C21 119.9(3)
C19 C20 C15 123.0(3)
C21 C20 C15 117.1(2)
N4 C21 C6 106.7(3)
N4 C21 C20 121.8(2)
C6 C21 C20 131.4(3)
N4 C22 C5 106.0(3)
N4 C22 C23 125.4(3)
C5 C22 C23 128.5(3)
O3 C23 C22 127.2(3)
O3 C23 H23 116.4
C22 C23 H23 116.4
O2 C24 O1 123.7(3)
O2 C24 C16 125.8(3)
O1 C24 C16 110.5(2)
O1 C25 H25A 109.5
O1 C25 H25B 109.5
H25A C25 H25B 109.5
O1 C25 H25C 109.5
H25A C25 H25C 109.5
H25B C25 H25C 109.5
O1 C25 H25D 109.5
H25A C25 H25D 141.1
H25B C25 H25D 56.3
H25C C25 H25D 56.3
O1 C25 H25E 109.5
H25A C25 H25E 56.3
H25B C25 H25E 141.1
H25C C25 H25E 56.3
H25D C25 H25E 109.5
O1 C25 H25F 109.5
H25A C25 H25F 56.3
H25B C25 H25F 56.3
H25C C25 H25F 141.1
H25D C25 H25F 109.5
H25E C25 H25F 109.5
C24' O1' C25' 116.7(2)
C2' N1' C13' 108.6(2)
C2' N1' H1N' 125.2(19)
C13' N1' H1N' 124.6(19)
C21' N4' C22' 110.5(2)
C21' N4' C3' 122.5(2)
C22' N4' C3' 126.6(2)
C7' C2' N1' 110.1(2)
C7' C2' C3' 123.9(3)
N1' C2' C3' 126.0(3)
N4' C3' C2' 109.00(18)
N4' C3' C14' 108.3(2)
C2' C3' C14' 107.9(2)
N4' C3' H3' 110.5
C2' C3' H3' 110.5
C14' C3' H3' 110.5
C6' C5' C22' 108.8(3)
C6' C5' H5' 125.6
C22' C5' H5' 125.6
C5' C6' C21' 107.8(3)
C5' C6' H6' 126.1
C21' C6' H6' 126.1
C2' C7' C8' 107.0(2)
C2' C7' C16' 123.3(2)
C8' C7' C16' 129.6(2)
C9' C8' C13' 118.7(3)
C9' C8' C7' 134.7(3)
C13' C8' C7' 106.6(3)
C10' C9' C8' 119.3(3)
C10' C9' H9' 120.3
C8' C9' H9' 120.3
C9' C10' C11' 120.9(4)
C9' C10' H10' 119.6
C11' C10' H10' 119.6
C12' C11' C10' 121.5(4)
C12' C11' H11' 119.2
C10' C11' H11' 119.2
C11' C12' C13' 117.7(3)
C11' C12' H12' 121.1
C13' C12' H12' 121.1
N1' C13' C12' 130.4(3)
N1' C13' C8' 107.7(3)
C12' C13' C8' 121.8(3)
C3' C14' C15' 109.77(18)
C3' C14' H14C 109.7
C15' C14' H14C 109.7
C3' C14' H14D 109.7
C15' C14' H14D 109.7
H14C C14' H14D 108.2
C14' C15' C20' 107.7(2)
C14' C15' C16' 110.2(2)
C20' C15' C16' 116.0(2)
C14' C15' H15' 107.6
C20' C15' H15' 107.6
C16' C15' H15' 107.6
C7' C16' C24' 112.3(2)
C7' C16' C15' 111.8(2)
C24' C16' C15' 110.3(2)
C7' C16' H16' 107.4
C24' C16' H16' 107.4
C15' C16' H16' 107.4
C19' C18' H18D 109.5
C19' C18' H18E 109.5
H18D C18' H18E 109.5
C19' C18' H18F 109.5
H18D C18' H18F 109.5
H18E C18' H18F 109.5
C20' C19' C18' 128.3(3)
C20' C19' H19' 115.9
C18' C19' H19' 115.9
C19' C20' C21' 120.2(2)
C19' C20' C15' 122.9(2)
C21' C20' C15' 116.6(2)
N4' C21' C6' 106.9(3)
N4' C21' C20' 121.5(2)
C6' C21' C20' 131.6(3)
N4' C22' C5' 105.9(3)
N4' C22' C23' 125.4(3)
C5' C22' C23' 128.6(3)
O3' C23' C22' 127.6(3)
O3' C23' H23' 116.2
C22' C23' H23' 116.2
O2' C24' O1' 123.9(2)
O2' C24' C16' 125.1(2)
O1' C24' C16' 111.0(2)
O1' C25' H25G 109.5
O1' C25' H25H 109.5
H25G C25' H25H 109.5
O1' C25' H25I 109.5
H25G C25' H25I 109.5
H25H C25' H25I 109.5

loop_
_geom_bond_atom_site_label_1
_geom_bond_atom_site_label_2
_geom_bond_distance
O1 C24 1.336(3)
O1 C25 1.447(3)
O2 C24 1.188(3)
O3 C23 1.210(4)
N1 C13 1.380(4)
N1 C2 1.384(4)
N1 H1N 0.82(3)
N4 C21 1.361(4)
N4 C22 1.379(4)
N4 C3 1.479(3)
C2 C7 1.347(4)
C2 C3 1.496(3)
C3 C14 1.522(4)
C3 H3 0.9800
C5 C6 1.382(4)
C5 C22 1.383(4)
C5 H5 0.9300
C6 C21 1.389(4)
C6 H6 0.9300
C7 C8 1.424(4)
C7 C16 1.507(4)
C8 C9 1.407(4)
C8 C13 1.409(4)
C9 C10 1.374(4)
C9 H9 0.9300
C10 C11 1.387(5)
C10 H10 0.9300
C11 C12 1.373(5)
C11 H11 0.9300
C12 C13 1.390(4)
C12 H12 0.9300
C14 C15 1.533(4)
C14 H14A 0.9700
C14 H14B 0.9700
C15 C20 1.532(4)
C15 C16 1.571(4)
C15 H15 0.9800
C16 C24 1.516(4)
C16 H16 0.9800
C18 C19 1.493(4)
C18 H18A 0.9600
C18 H18B 0.9600
C18 H18C 0.9600
C19 C20 1.337(4)
C19 H19 0.9300
C20 C21 1.456(4)
C22 C23 1.421(5)
C23 H23 0.9300
C25 H25A 0.9600
C25 H25B 0.9600
C25 H25C 0.9600
C25 H25D 0.9600
C25 H25E 0.9600
C25 H25F 0.9600
O1' C24' 1.335(3)
O1' C25' 1.444(3)
O2' C24' 1.197(3)
O3' C23' 1.221(4)
N1' C2' 1.375(4)
N1' C13' 1.380(4)
N1' H1N' 0.89(3)
N4' C21' 1.360(4)
N4' C22' 1.385(3)
N4' C3' 1.481(3)
C2' C7' 1.362(4)
C2' C3' 1.486(3)
C3' C14' 1.518(4)
C3' H3' 0.9800
C5' C6' 1.380(4)
C5' C22' 1.391(4)
C5' H5' 0.9300
C6' C21' 1.397(4)
C6' H6' 0.9300
C7' C8' 1.437(4)
C7' C16' 1.497(4)
C8' C9' 1.393(4)
C8' C13' 1.413(4)
C9' C10' 1.371(4)
C9' H9' 0.9300
C10' C11' 1.390(5)
C10' H10' 0.9300
C11' C12' 1.374(5)
C11' H11' 0.9300
C12' C13' 1.384(4)
C12' H12' 0.9300
C14' C15' 1.526(4)
C14' H14C 0.9700
C14' H14D 0.9700
C15' C20' 1.526(4)
C15' C16' 1.581(3)
C15' H15' 0.9800
C16' C24' 1.509(4)
C16' H16' 0.9800
C18' C19' 1.493(4)
C18' H18D 0.9600
C18' H18E 0.9600
C18' H18F 0.9600
C19' C20' 1.335(4)
C19' H19' 0.9300
C20' C21' 1.463(4)
C22' C23' 1.422(5)
C23' H23' 0.9300
C25' H25G 0.9600
C25' H25H 0.9600
C25' H25I 0.9600

loop_
_geom_torsion_atom_site_label_1
_geom_torsion_atom_site_label_2
_geom_torsion_atom_site_label_3
_geom_torsion_atom_site_label_4
_geom_torsion
C13 N1 C2 C7 0.1(3)
C13 N1 C2 C3 176.3(2)
C21 N4 C3 C2 87.4(3)
C22 N4 C3 C2 -88.8(3)
C21 N4 C3 C14 -29.6(3)
C22 N4 C3 C14 154.2(3)
C7 C2 C3 N4 -92.1(3)
N1 C2 C3 N4 92.3(3)
C7 C2 C3 C14 25.5(3)
N1 C2 C3 C14 -150.2(2)
C22 C5 C6 C21 -0.4(4)
N1 C2 C7 C8 0.5(3)
C3 C2 C7 C8 -175.7(2)
N1 C2 C7 C16 178.5(2)
C3 C2 C7 C16 2.2(3)
C2 C7 C8 C9 176.3(3)
C16 C7 C8 C9 -1.5(5)
C2 C7 C8 C13 -0.9(3)
C16 C7 C8 C13 -178.7(2)
C13 C8 C9 C10 0.0(4)
C7 C8 C9 C10 -177.0(3)
C8 C9 C10 C11 -0.3(5)
C9 C10 C11 C12 0.2(6)
C10 C11 C12 C13 0.3(5)
C2 N1 C13 C12 -177.7(3)
C2 N1 C13 C8 -0.7(3)
C11 C12 C13 N1 176.0(3)
C11 C12 C13 C8 -0.7(5)
C9 C8 C13 N1 -176.8(2)
C7 C8 C13 N1 0.9(3)
C9 C8 C13 C12 0.6(5)
C7 C8 C13 C12 178.3(2)
N4 C3 C14 C15 60.2(3)
C2 C3 C14 C15 -58.0(2)
C3 C14 C15 C20 -62.7(3)
C3 C14 C15 C16 65.2(2)
C2 C7 C16 C24 127.9(2)
C8 C7 C16 C24 -54.6(3)
C2 C7 C16 C15 2.9(3)
C8 C7 C16 C15 -179.6(2)
C20 C15 C16 C7 87.0(3)
C14 C15 C16 C7 -35.6(3)
C20 C15 C16 C24 -38.1(3)
C14 C15 C16 C24 -160.7(2)
C18 C19 C20 C21 177.1(3)
C18 C19 C20 C15 -6.8(5)
C14 C15 C20 C19 -141.8(3)
C16 C15 C20 C19 94.3(3)
C14 C15 C20 C21 34.4(3)
C16 C15 C20 C21 -89.5(3)
C22 N4 C21 C6 -2.2(3)
C3 N4 C21 C6 -179.0(2)
C22 N4 C21 C20 178.7(3)
C3 N4 C21 C20 1.9(4)
C5 C6 C21 N4 1.6(4)
C5 C6 C21 C20 -179.4(3)
C19 C20 C21 N4 171.7(3)
C15 C20 C21 N4 -4.7(4)
C19 C20 C21 C6 -7.2(5)
C15 C20 C21 C6 176.5(3)
C21 N4 C22 C5 2.0(3)
C3 N4 C22 C5 178.5(2)
C21 N4 C22 C23 -175.4(3)
C3 N4 C22 C23 1.2(5)
C6 C5 C22 N4 -0.9(4)
C6 C5 C22 C23 176.4(3)
N4 C22 C23 O3 4.0(6)
C5 C22 C23 O3 -172.8(4)
C25 O1 C24 O2 -3.3(4)
C25 O1 C24 C16 177.7(2)
C7 C16 C24 O2 -34.7(4)
C15 C16 C24 O2 90.6(3)
C7 C16 C24 O1 144.2(2)
C15 C16 C24 O1 -90.5(3)
C13' N1' C2' C7' 0.7(3)
C13' N1' C2' C3' 178.9(2)
C21' N4' C3' C2' 87.1(3)
C22' N4' C3' C2' -86.0(3)
C21' N4' C3' C14' -30.2(3)
C22' N4' C3' C14' 156.7(2)
C7' C2' C3' N4' -89.9(3)
N1' C2' C3' N4' 92.1(3)
C7' C2' C3' C14' 27.6(3)
N1' C2' C3' C14' -150.5(2)
C22' C5' C6' C21' -1.2(4)
N1' C2' C7' C8' 0.4(2)
C3' C2' C7' C8' -177.9(2)
N1' C2' C7' C16' 177.7(2)
C3' C2' C7' C16' -0.6(3)
C2' C7' C8' C9' 176.1(3)
C16' C7' C8' C9' -1.0(5)
C2' C7' C8' C13' -1.2(3)
C16' C7' C8' C13' -178.3(2)
C13' C8' C9' C10' -0.1(4)
C7' C8' C9' C10' -177.1(3)
C8' C9' C10' C11' -0.2(5)
C9' C10' C11' C12' -0.1(6)
C10' C11' C12' C13' 0.5(5)
C2' N1' C13' C12' -177.8(3)
C2' N1' C13' C8' -1.4(3)
C11' C12' C13' N1' 175.2(3)
C11' C12' C13' C8' -0.8(5)
C9' C8' C13' N1' -176.2(2)
C7' C8' C13' N1' 1.6(3)
C9' C8' C13' C12' 0.6(4)
C7' C8' C13' C12' 178.4(2)
N4' C3' C14' C15' 59.4(2)
C2' C3' C14' C15' -58.5(2)
C3' C14' C15' C20' -63.2(2)
C3' C14' C15' C16' 64.2(2)
C2' C7' C16' C24' 128.9(2)
C8' C7' C16' C24' -54.4(3)
C2' C7' C16' C15' 4.3(3)
C8' C7' C16' C15' -179.0(2)
C14' C15' C16' C7' -35.2(3)
C20' C15' C16' C7' 87.5(3)
C14' C15' C16' C24' -160.9(2)
C20' C15' C16' C24' -38.3(3)
C18' C19' C20' C21' -180.0(3)
C18' C19' C20' C15' -6.4(5)
C14' C15' C20' C19' -136.9(3)
C16' C15' C20' C19' 99.1(3)
C14' C15' C20' C21' 36.9(3)
C16' C15' C20' C21' -87.0(3)
C22' N4' C21' C6' -1.8(3)
C3' N4' C21' C6' -175.9(2)
C22' N4' C21' C20' 179.1(3)
C3' N4' C21' C20' 5.0(3)
C5' C6' C21' N4' 1.8(3)
C5' C6' C21' C20' -179.2(3)
C19' C20' C21' N4' 165.4(2)
C15' C20' C21' N4' -8.6(3)
C19' C20' C21' C6' -13.4(4)
C15' C20' C21' C6' 172.6(2)
C21' N4' C22' C5' 1.1(3)
C3' N4' C22' C5' 174.9(2)
C21' N4' C22' C23' -174.9(3)
C3' N4' C22' C23' -1.1(4)
C6' C5' C22' N4' 0.1(3)
C6' C5' C22' C23' 175.9(3)
N4' C22' C23' O3' 1.7(5)
C5' C22' C23' O3' -173.4(3)
C25' O1' C24' O2' -3.3(4)
C25' O1' C24' C16' 176.0(2)
C7' C16' C24' O2' -31.3(4)
C15' C16' C24' O2' 94.2(3)
C7' C16' C24' O1' 149.3(2)
C15' C16' C24' O1' -85.2(2)
